data_7161212
loop_
_publ_author_name
'Monika, Monika'
'Kumar, Prashant'
'Singh, Brajendra Kumar'

_publ_section_title
;
 A Sustainable Photocatalytic Regioselective Halogenation of
 1-Alkyl/Benzyl-3-Phenylquinoxalin-2(1H)-ones in Aqueous Media
;
_journal_name_full 'Organic &amp; Biomolecular Chemistry'
_journal_paper_doi 10.1039/D6OB00384B
_journal_year 2026
_chemical_formula_moiety 'C15 H10 Cl F N2 O'
_chemical_formula_sum 'C15 H10 Cl F N2 O'
_chemical_formula_weight 288.70
_chemical_name_systematic 3-(2-chloro-4-fluorophenyl)-1-methylquinoxalin-2(1H)-one
_space_group_crystal_system triclinic
_space_group_IT_number 2
_space_group_name_Hall '-P 1'
_space_group_name_H-M_alt 'P -1'
_atom_sites_solution_hydrogens geom
_atom_sites_solution_primary dual
_audit_creation_date 2025-09-10
_audit_creation_method
;
Olex2 1.3
(compiled 2020.11.12 svn.r5f609507 for OlexSys, GUI svn.r6408)
;
_audit_update_record
;
2025-09-11 deposited with the CCDC.	2026-06-02 downloaded from the CCDC.
;
_cell_angle_alpha 89.291(4)
_cell_angle_beta 78.306(4)
_cell_angle_gamma 87.354(4)
_cell_formula_units_Z 2
_cell_length_a 7.4093(3)
_cell_length_b 7.4847(4)
_cell_length_c 12.1426(7)
_cell_measurement_reflns_used 3443
_cell_measurement_temperature 293(2)
_cell_measurement_theta_max 30.0030
_cell_measurement_theta_min 2.7010
_cell_volume 658.70(6)
_computing_cell_refinement 'CrysAlisPro 1.171.44.121a (Rigaku OD, 2025)'
_computing_data_collection 'CrysAlisPro 1.171.44.121a (Rigaku OD, 2025)'
_computing_data_reduction 'CrysAlisPro 1.171.44.121a (Rigaku OD, 2025)'
_computing_molecular_graphics 'Olex2 1.3 (Dolomanov et al., 2009)'
_computing_publication_material 'Olex2 1.3 (Dolomanov et al., 2009)'
_computing_structure_refinement 'SHELXL 2016/4 (Sheldrick, 2015)'
_computing_structure_solution 'SHELXT 2014/5 (Sheldrick, 2014)'
_diffrn_ambient_temperature 293(2)
_diffrn_detector 'Hybrid Pixel Array Detector'
_diffrn_detector_area_resol_mean 10.0000
_diffrn_detector_type HyPix
_diffrn_measured_fraction_theta_full 1.000
_diffrn_measured_fraction_theta_max 0.804
_diffrn_measurement_details
;
List of Runs (angles in degrees, time in seconds):

  # Type    Start    End  Width  t~exp~   \w     \q     \k     \f   Frames
#--------------------------------------------------------------------------
  1  \w    -27.00  40.00   0.50    1.50    --   -4.88  81.00 125.00  134
  2  \w    -21.00  14.00   0.50    1.50    --   -4.88 -99.00 -30.00   70
  3  \w    -10.00  24.00   0.50    1.50    --   -4.88 -99.00-120.00   68
  4  \w    -15.00  12.00   0.50    1.50    --   -4.88 -99.00-150.00   54
  5  \w    -23.00  28.00   0.50    1.50    --   -4.88 -99.00-180.00  102
  6  \w    -24.00   2.00   0.50    1.50    --   -4.88 -81.00   2.00   52
  7  \w    -23.00  11.00   0.50    1.50    --    6.28 -99.00  60.00   68
  8  \w    -33.00  28.00   0.50    1.50    --    6.28 -81.00   2.00  122
  9  \w    -68.00  14.00   0.50    1.50    --    6.28 -19.00  90.00  164
;
_diffrn_measurement_device 'four-circle diffractometer'
_diffrn_measurement_device_type 'XtaLAB Synergy, Single source at home/near, HyPix'
_diffrn_measurement_method '\w scans'
_diffrn_orient_matrix_type 'CrysAlisPro convention (1999,Acta A55,543-557)'
_diffrn_orient_matrix_UB_11 -0.0783936000
_diffrn_orient_matrix_UB_12 0.0268802000
_diffrn_orient_matrix_UB_13 -0.0223326000
_diffrn_orient_matrix_UB_21 0.0307083000
_diffrn_orient_matrix_UB_22 -0.0582979000
_diffrn_orient_matrix_UB_23 -0.0462860000
_diffrn_orient_matrix_UB_31 -0.0498743000
_diffrn_orient_matrix_UB_32 -0.0698475000
_diffrn_orient_matrix_UB_33 0.0302874000
_diffrn_radiation_monochromator mirror
_diffrn_radiation_probe x-ray
_diffrn_radiation_type 'Mo K\a'
_diffrn_radiation_wavelength 0.71073
_diffrn_reflns_av_R_equivalents 0.0306
_diffrn_reflns_av_unetI/netI 0.0382
_diffrn_reflns_Laue_measured_fraction_full 1.000
_diffrn_reflns_Laue_measured_fraction_max 0.804
_diffrn_reflns_limit_h_max 10
_diffrn_reflns_limit_h_min -10
_diffrn_reflns_limit_k_max 10
_diffrn_reflns_limit_k_min -10
_diffrn_reflns_limit_l_max 15
_diffrn_reflns_limit_l_min -17
_diffrn_reflns_number 9662
_diffrn_reflns_point_group_measured_fraction_full 1.000
_diffrn_reflns_point_group_measured_fraction_max 0.804
_diffrn_reflns_theta_full 25.242
_diffrn_reflns_theta_max 30.805
_diffrn_reflns_theta_min 1.713
_diffrn_source 'micro-focus sealed X-ray tube'
_diffrn_source_type 'PhotonJet (Mo) X-ray Source'
_exptl_absorpt_coefficient_mu 0.298
_exptl_absorpt_correction_T_max 1.00000
_exptl_absorpt_correction_T_min 0.61442
_exptl_absorpt_correction_type multi-scan
_exptl_absorpt_process_details
;
CrysAlisPro 1.171.44.121a (Rigaku Oxford Diffraction, 2025)
Empirical absorption correction using spherical harmonics,
implemented in SCALE3 ABSPACK scaling algorithm.
;
_exptl_crystal_colour 'clear light colourless'
_exptl_crystal_colour_lustre clear
_exptl_crystal_colour_modifier light
_exptl_crystal_colour_primary colourless
_exptl_crystal_density_diffrn 1.456
_exptl_crystal_description block
_exptl_crystal_F_000 296
_exptl_crystal_preparation 'slow evapouration in chloroform'
_exptl_crystal_recrystallization_method 'slow evapouration in chloroform'
_exptl_crystal_size_max 0.1
_exptl_crystal_size_mid 0.1
_exptl_crystal_size_min 0.1
_refine_diff_density_max 0.643
_refine_diff_density_min -0.306
_refine_diff_density_rms 0.051
_refine_ls_extinction_method none
_refine_ls_goodness_of_fit_ref 1.107
_refine_ls_hydrogen_treatment constr
_refine_ls_matrix_type full
_refine_ls_number_parameters 182
_refine_ls_number_reflns 3334
_refine_ls_number_restraints 0
_refine_ls_restrained_S_all 1.107
_refine_ls_R_factor_all 0.0862
_refine_ls_R_factor_gt 0.0578
_refine_ls_shift/su_max 0.001
_refine_ls_shift/su_mean 0.000
_refine_ls_structure_factor_coef Fsqd
_refine_ls_weighting_details 'w=1/[\s^2^(Fo^2^)+(0.0879P)^2^+0.1186P] where P=(Fo^2^+2Fc^2^)/3'
_refine_ls_weighting_scheme calc
_refine_ls_wR_factor_gt 0.1686
_refine_ls_wR_factor_ref 0.1867
_reflns_Friedel_coverage 0.000
_reflns_number_gt 2155
_reflns_number_total 3334
_reflns_threshold_expression 'I > 2\s(I)'
_cod_data_source_file d6ob00384b2.cif
_cod_data_source_block ml-88_auto
_cod_database_code 7161212
_shelx_shelxl_version_number 2016/4
_shelx_space_group_comment
;
The symmetry employed for this shelxl refinement is uniquely defined
by the following loop, which should always be used as a source of
symmetry information in preference to the above space-group names.
They are only intended as comments.
;
_shelx_estimated_absorpt_t_max 0.971
_shelx_estimated_absorpt_t_min 0.971
_diffrn_oxdiff_digest_od_ed
;

;
_diffrn_oxdiff_measurement_exp_name ML-88.par
_reflns_odcompleteness_completeness 99.96
_reflns_odcompleteness_iscentric 1
_reflns_odcompleteness_theta 26.32
_olex2_refinement_description
;
1. Fixed Uiso
 At 1.2 times of:
  All C(H) groups
 At 1.5 times of:
  All C(H,H,H) groups
2.a Aromatic/amide H refined with riding coordinates:
 C00C(H00C), C00D(H00D), C00E(H00E), C00F(H00F), C00G(H00G), C00I(H00I),
 C00K(H00K)
2.b Idealised Me refined as rotating group:
 C00H(H00A,H00B,H00H)
;
_olex2_submission_original_sample_id 'ML 88'
_olex2_submission_special_instructions 'No special instructions were received'
_oxdiff_exptl_absorpt_empirical_details
;
Empirical correction (ABSPACK) includes:
- Absorption correction using spherical harmonics
- Frame scaling
;
_oxdiff_exptl_absorpt_empirical_full_max 1.487
_oxdiff_exptl_absorpt_empirical_full_min 0.676

loop_
_space_group_symop_operation_xyz
'x, y, z'
'-x, -y, -z'

loop_
_atom_site_label
_atom_site_type_symbol
_atom_site_fract_x
_atom_site_fract_y
_atom_site_fract_z
_atom_site_U_iso_or_equiv
_atom_site_adp_type
_atom_site_occupancy
_atom_site_site_symmetry_order
_atom_site_calc_flag
_atom_site_refinement_flags_posn
_atom_site_refinement_flags_adp
_atom_site_refinement_flags_occupancy
_atom_site_disorder_assembly
_atom_site_disorder_group
Cl00 Cl 0.49708(11) 0.58967(9) 0.80876(7) 0.0807(3) Uani 1 1 d . . . . .
N002 N 0.6289(2) 0.1847(2) 0.62150(14) 0.0458(4) Uani 1 1 d . . . . .
O003 O 0.8633(2) 0.3103(3) 0.83368(14) 0.0708(6) Uani 1 1 d . . . . .
N004 N 0.9754(2) 0.2937(2) 0.64469(15) 0.0463(4) Uani 1 1 d . . . . .
F005 F 0.0543(3) 0.2282(4) 1.07758(14) 0.1159(9) Uani 1 1 d . . . . .
C006 C 0.7733(3) 0.1905(3) 0.52922(17) 0.0435(5) Uani 1 1 d . . . . .
C007 C 0.9479(3) 0.2477(3) 0.53910(18) 0.0435(5) Uani 1 1 d . . . . .
C008 C 0.5016(3) 0.2294(3) 0.81664(17) 0.0458(5) Uani 1 1 d . . . . .
C009 C 0.6577(3) 0.2306(3) 0.71804(17) 0.0432(5) Uani 1 1 d . . . . .
C00A C 0.8389(3) 0.2824(3) 0.73915(19) 0.0486(5) Uani 1 1 d . . . . .
C00B C 0.4195(3) 0.3877(3) 0.86546(18) 0.0502(5) Uani 1 1 d . . . . .
C00C C 0.7434(3) 0.1394(3) 0.42464(19) 0.0525(6) Uani 1 1 d . . . . .
H00C H 0.628818 0.099648 0.418498 0.063 Uiso 1 1 calc R U . . .
C00D C 1.0866(3) 0.2557(3) 0.4421(2) 0.0539(6) Uani 1 1 d . . . . .
H00D H 1.202119 0.295083 0.446641 0.065 Uiso 1 1 calc R U . . .
C00E C 0.8807(4) 0.1470(4) 0.3312(2) 0.0577(6) Uani 1 1 d . . . . .
H00E H 0.859582 0.113201 0.261633 0.069 Uiso 1 1 calc R U . . .
C00F C 1.0522(4) 0.2056(4) 0.3405(2) 0.0599(6) Uani 1 1 d . . . . .
H00F H 1.145270 0.210855 0.276603 0.072 Uiso 1 1 calc R U . . .
C00G C 0.2703(4) 0.3892(4) 0.9543(2) 0.0674(7) Uani 1 1 d . . . . .
H00G H 0.217010 0.495746 0.987071 0.081 Uiso 1 1 calc R U . . .
C00H C 1.1562(3) 0.3495(4) 0.6589(2) 0.0617(7) Uani 1 1 d . . . . .
H00A H 1.245954 0.252529 0.639111 0.093 Uiso 1 1 calc R U . . .
H00B H 1.149505 0.382145 0.735929 0.093 Uiso 1 1 calc R U . . .
H00H H 1.191671 0.450367 0.611152 0.093 Uiso 1 1 calc R U . . .
C00I C 0.4287(4) 0.0703(4) 0.8586(2) 0.0636(7) Uani 1 1 d . . . . .
H00I H 0.480582 -0.037010 0.826334 0.076 Uiso 1 1 calc R U . . .
C00J C 0.2042(4) 0.2276(5) 0.9919(2) 0.0724(8) Uani 1 1 d . . . . .
C00K C 0.2788(4) 0.0679(5) 0.9483(3) 0.0796(9) Uani 1 1 d . . . . .
H00K H 0.231008 -0.039464 0.977601 0.096 Uiso 1 1 calc R U . . .

loop_
_atom_site_aniso_label
_atom_site_aniso_U_11
_atom_site_aniso_U_22
_atom_site_aniso_U_33
_atom_site_aniso_U_23
_atom_site_aniso_U_13
_atom_site_aniso_U_12
Cl00 0.0741(5) 0.0561(4) 0.1074(6) -0.0057(4) -0.0070(4) -0.0036(3)
N002 0.0381(9) 0.0538(10) 0.0467(10) -0.0044(8) -0.0101(7) -0.0058(8)
O003 0.0504(9) 0.1119(16) 0.0547(10) -0.0232(10) -0.0196(8) -0.0059(10)
N004 0.0343(9) 0.0538(10) 0.0531(10) -0.0071(8) -0.0136(7) -0.0023(7)
F005 0.0783(12) 0.204(3) 0.0564(10) -0.0045(12) 0.0163(8) -0.0442(15)
C006 0.0394(11) 0.0492(11) 0.0428(11) -0.0018(9) -0.0097(8) -0.0040(9)
C007 0.0377(10) 0.0446(11) 0.0489(11) -0.0026(9) -0.0110(8) -0.0010(8)
C008 0.0401(11) 0.0577(13) 0.0418(11) -0.0020(9) -0.0125(8) -0.0046(9)
C009 0.0380(10) 0.0462(11) 0.0471(11) -0.0043(9) -0.0121(8) -0.0011(8)
C00A 0.0390(11) 0.0567(13) 0.0524(12) -0.0120(10) -0.0148(9) 0.0013(9)
C00B 0.0414(11) 0.0633(14) 0.0468(12) -0.0091(10) -0.0099(9) -0.0047(10)
C00C 0.0485(12) 0.0629(14) 0.0487(12) -0.0032(10) -0.0138(10) -0.0120(10)
C00D 0.0402(11) 0.0624(14) 0.0584(13) -0.0014(11) -0.0074(10) -0.0047(10)
C00E 0.0620(15) 0.0684(15) 0.0430(12) -0.0035(10) -0.0099(10) -0.0087(12)
C00F 0.0536(14) 0.0699(16) 0.0517(13) 0.0020(11) 0.0006(10) -0.0039(12)
C00G 0.0505(13) 0.098(2) 0.0520(14) -0.0218(14) -0.0060(11) -0.0027(14)
C00H 0.0369(11) 0.0798(17) 0.0725(16) -0.0130(13) -0.0195(11) -0.0068(11)
C00I 0.0618(15) 0.0623(15) 0.0678(16) 0.0059(12) -0.0140(12) -0.0123(12)
C00J 0.0540(15) 0.124(3) 0.0389(12) -0.0017(14) -0.0039(10) -0.0216(16)
C00K 0.0732(19) 0.101(2) 0.0681(18) 0.0247(17) -0.0161(14) -0.0360(18)

loop_
_atom_type_symbol
_atom_type_description
_atom_type_scat_dispersion_real
_atom_type_scat_dispersion_imag
_atom_type_scat_source
C C 0.0033 0.0016 'International Tables Vol C Tables 4.2.6.8 and 6.1.1.4'
H H 0.0000 0.0000 'International Tables Vol C Tables 4.2.6.8 and 6.1.1.4'
Cl Cl 0.1484 0.1585 'International Tables Vol C Tables 4.2.6.8 and 6.1.1.4'
F F 0.0171 0.0103 'International Tables Vol C Tables 4.2.6.8 and 6.1.1.4'
N N 0.0061 0.0033 'International Tables Vol C Tables 4.2.6.8 and 6.1.1.4'
O O 0.0106 0.0060 'International Tables Vol C Tables 4.2.6.8 and 6.1.1.4'

loop_
_geom_angle_atom_site_label_1
_geom_angle_atom_site_label_2
_geom_angle_atom_site_label_3
_geom_angle
_geom_angle_site_symmetry_1
_geom_angle_site_symmetry_3
_geom_angle_publ_flag
C009 N002 C006 118.48(17) . . ?
C007 N004 C00H 120.30(18) . . ?
C00A N004 C007 121.95(17) . . ?
C00A N004 C00H 117.71(18) . . ?
N002 C006 C007 121.46(18) . . ?
N002 C006 C00C 118.76(18) . . ?
C00C C006 C007 119.78(19) . . ?
N004 C007 C006 118.62(18) . . ?
N004 C007 C00D 122.68(19) . . ?
C00D C007 C006 118.70(19) . . ?
C00B C008 C009 121.2(2) . . ?
C00I C008 C009 120.5(2) . . ?
C00I C008 C00B 118.2(2) . . ?
N002 C009 C008 118.63(17) . . ?
N002 C009 C00A 124.48(18) . . ?
C00A C009 C008 116.88(17) . . ?
O003 C00A N004 123.15(19) . . ?
O003 C00A C009 122.1(2) . . ?
N004 C00A C009 114.79(18) . . ?
C008 C00B Cl00 119.36(17) . . ?
C00G C00B Cl00 118.5(2) . . ?
C00G C00B C008 122.0(2) . . ?
C006 C00C H00C 119.7 . . ?
C00E C00C C006 120.6(2) . . ?
C00E C00C H00C 119.7 . . ?
C007 C00D H00D 120.0 . . ?
C00F C00D C007 120.0(2) . . ?
C00F C00D H00D 120.0 . . ?
C00C C00E H00E 120.2 . . ?
C00C C00E C00F 119.7(2) . . ?
C00F C00E H00E 120.2 . . ?
C00D C00F C00E 121.2(2) . . ?
C00D C00F H00F 119.4 . . ?
C00E C00F H00F 119.4 . . ?
C00B C00G H00G 121.5 . . ?
C00J C00G C00B 117.1(3) . . ?
C00J C00G H00G 121.5 . . ?
N004 C00H H00A 109.5 . . ?
N004 C00H H00B 109.5 . . ?
N004 C00H H00H 109.5 . . ?
H00A C00H H00B 109.5 . . ?
H00A C00H H00H 109.5 . . ?
H00B C00H H00H 109.5 . . ?
C008 C00I H00I 119.5 . . ?
C008 C00I C00K 121.0(3) . . ?
C00K C00I H00I 119.5 . . ?
F005 C00J C00G 117.4(3) . . ?
F005 C00J C00K 118.7(3) . . ?
C00K C00J C00G 123.9(2) . . ?
C00I C00K H00K 121.1 . . ?
C00J C00K C00I 117.8(3) . . ?
C00J C00K H00K 121.1 . . ?

loop_
_geom_bond_atom_site_label_1
_geom_bond_atom_site_label_2
_geom_bond_distance
_geom_bond_site_symmetry_2
_geom_bond_publ_flag
Cl00 C00B 1.728(2) . ?
N002 C006 1.386(3) . ?
N002 C009 1.287(3) . ?
O003 C00A 1.220(3) . ?
N004 C007 1.388(3) . ?
N004 C00A 1.371(3) . ?
N004 C00H 1.465(3) . ?
F005 C00J 1.359(3) . ?
C006 C007 1.409(3) . ?
C006 C00C 1.394(3) . ?
C007 C00D 1.400(3) . ?
C008 C009 1.487(3) . ?
C008 C00B 1.389(3) . ?
C008 C00I 1.379(3) . ?
C009 C00A 1.486(3) . ?
C00B C00G 1.379(3) . ?
C00C H00C 0.9300 . ?
C00C C00E 1.364(3) . ?
C00D H00D 0.9300 . ?
C00D C00F 1.369(3) . ?
C00E H00E 0.9300 . ?
C00E C00F 1.389(3) . ?
C00F H00F 0.9300 . ?
C00G H00G 0.9300 . ?
C00G C00J 1.365(4) . ?
C00H H00A 0.9600 . ?
C00H H00B 0.9600 . ?
C00H H00H 0.9600 . ?
C00I H00I 0.9300 . ?
C00I C00K 1.390(4) . ?
C00J C00K 1.360(5) . ?
C00K H00K 0.9300 . ?

loop_
_geom_torsion_atom_site_label_1
_geom_torsion_atom_site_label_2
_geom_torsion_atom_site_label_3
_geom_torsion_atom_site_label_4
_geom_torsion
_geom_torsion_site_symmetry_1
_geom_torsion_site_symmetry_2
_geom_torsion_site_symmetry_3
_geom_torsion_site_symmetry_4
_geom_torsion_publ_flag
Cl00 C00B C00G C00J 175.46(19) . . . . ?
N002 C006 C007 N004 1.9(3) . . . . ?
N002 C006 C007 C00D -178.1(2) . . . . ?
N002 C006 C00C C00E 178.5(2) . . . . ?
N002 C009 C00A O003 -173.7(2) . . . . ?
N002 C009 C00A N004 5.5(3) . . . . ?
N004 C007 C00D C00F 178.9(2) . . . . ?
F005 C00J C00K C00I 178.2(2) . . . . ?
C006 N002 C009 C008 178.30(19) . . . . ?
C006 N002 C009 C00A -2.9(3) . . . . ?
C006 C007 C00D C00F -1.1(3) . . . . ?
C006 C00C C00E C00F 0.3(4) . . . . ?
C007 N004 C00A O003 174.8(2) . . . . ?
C007 N004 C00A C009 -4.3(3) . . . . ?
C007 C006 C00C C00E -1.2(4) . . . . ?
C007 C00D C00F C00E 0.3(4) . . . . ?
C008 C009 C00A O003 5.2(3) . . . . ?
C008 C009 C00A N004 -175.68(19) . . . . ?
C008 C00B C00G C00J -0.8(4) . . . . ?
C008 C00I C00K C00J 1.3(4) . . . . ?
C009 N002 C006 C007 -0.9(3) . . . . ?
C009 N002 C006 C00C 179.4(2) . . . . ?
C009 C008 C00B Cl00 1.3(3) . . . . ?
C009 C008 C00B C00G 177.6(2) . . . . ?
C009 C008 C00I C00K -177.8(2) . . . . ?
C00A N004 C007 C006 1.0(3) . . . . ?
C00A N004 C007 C00D -179.0(2) . . . . ?
C00B C008 C009 N002 -108.7(2) . . . . ?
C00B C008 C009 C00A 72.4(3) . . . . ?
C00B C008 C00I C00K -0.9(4) . . . . ?
C00B C00G C00J F005 -178.4(2) . . . . ?
C00B C00G C00J C00K 1.2(4) . . . . ?
C00C C006 C007 N004 -178.4(2) . . . . ?
C00C C006 C007 C00D 1.6(3) . . . . ?
C00C C00E C00F C00D 0.1(4) . . . . ?
C00G C00J C00K C00I -1.4(5) . . . . ?
C00H N004 C007 C006 178.5(2) . . . . ?
C00H N004 C007 C00D -1.5(3) . . . . ?
C00H N004 C00A O003 -2.7(4) . . . . ?
C00H N004 C00A C009 178.16(19) . . . . ?
C00I C008 C009 N002 68.1(3) . . . . ?
C00I C008 C009 C00A -110.9(2) . . . . ?
C00I C008 C00B Cl00 -175.53(17) . . . . ?
C00I C008 C00B C00G 0.7(3) . . . . ?
